data_7161002
loop_
_publ_author_name
'Szyma&#x144;ska, Julia'
'Palusiak, Marcin'
'Rybarczyk-Pirek, Agnieszka J'
'Wiosna-Sa&#x142;yga, Gabriela'
'Rachwalski, Micha&#x142;'
'Pieczonka, Adam M.'

_publ_section_title
;
 Regio- and stereoselective ring-opening of aziridines: a click chemistry
 approach to chiral amino alcohols and triazole-modified compounds.
;
_journal_issue 11
_journal_name_full 'Organic &amp; biomolecular chemistry'
_journal_page_first 2254
_journal_page_last 2260
_journal_paper_doi 10.1039/d6ob00147e
_journal_volume 24
_journal_year 2026
_chemical_absolute_configuration rm
_chemical_formula_sum 'C16 H18 N4 O'
_chemical_formula_weight 282.34
_space_group_crystal_system monoclinic
_space_group_IT_number 4
_space_group_name_Hall 'P 2yb'
_space_group_name_H-M_alt 'P 1 21 1'
_atom_sites_solution_hydrogens mixed
_audit_creation_method SHELXL-2014
_audit_update_record
;
2025-11-09 deposited with the CCDC.	2026-02-19 downloaded from the CCDC.
;
_cell_angle_alpha 90
_cell_angle_beta 110.377(2)
_cell_angle_gamma 90
_cell_formula_units_Z 2
_cell_length_a 10.8150(2)
_cell_length_b 6.55570(10)
_cell_length_c 11.7844(2)
_cell_measurement_reflns_used 10525
_cell_measurement_temperature 110.00(10)
_cell_measurement_theta_max 75.1480
_cell_measurement_theta_min 3.9670
_cell_volume 783.23(3)
_computing_structure_refinement 'SHELXL-2014 (Sheldrick, 2014)'
_diffrn_ambient_temperature 110.00(10)
_diffrn_detector 'Hybrid Pixel Array Detector'
_diffrn_detector_area_resol_mean 10.0000
_diffrn_detector_type HyPix
_diffrn_measured_fraction_theta_full 1.000
_diffrn_measured_fraction_theta_max 0.935
_diffrn_measurement_device 'four-circle diffractometer'
_diffrn_measurement_device_type 'XtaLAB Synergy, Dualflex, HyPix'
_diffrn_radiation_type CuK\a
_diffrn_radiation_wavelength 1.54184
_diffrn_reflns_av_R_equivalents 0.0330
_diffrn_reflns_av_unetI/netI 0.0214
_diffrn_reflns_Laue_measured_fraction_full 1.000
_diffrn_reflns_Laue_measured_fraction_max 0.935
_diffrn_reflns_limit_h_max 12
_diffrn_reflns_limit_h_min -13
_diffrn_reflns_limit_k_max 5
_diffrn_reflns_limit_k_min -7
_diffrn_reflns_limit_l_max 14
_diffrn_reflns_limit_l_min -14
_diffrn_reflns_number 14388
_diffrn_reflns_point_group_measured_fraction_full 0.824
_diffrn_reflns_point_group_measured_fraction_max 0.751
_diffrn_reflns_theta_full 67.684
_diffrn_reflns_theta_max 76.393
_diffrn_reflns_theta_min 4.002
_diffrn_source 'micro-focus sealed X-ray tube'
_diffrn_source_type 'PhotonJet (Cu) X-ray Source'
_exptl_absorpt_coefficient_mu 0.625
_exptl_absorpt_correction_T_max 1.00000
_exptl_absorpt_correction_T_min 0.75660
_exptl_absorpt_correction_type multi-scan
_exptl_absorpt_process_details
;
CrysAlisPro 1.171.43.143a (Rigaku Oxford Diffraction, 2024)
Empirical absorption correction using spherical harmonics,
implemented in SCALE3 ABSPACK scaling algorithm.
;
_exptl_crystal_colour colorless
_exptl_crystal_density_diffrn 1.197
_exptl_crystal_description block
_exptl_crystal_F_000 300
_exptl_crystal_size_max 0.2
_exptl_crystal_size_mid 0.15
_exptl_crystal_size_min 0.1
_refine_diff_density_max 0.584
_refine_diff_density_min -0.288
_refine_diff_density_rms 0.047
_refine_ls_abs_structure_details
;
 Flack x determined using 774 quotients [(I+)-(I-)]/[(I+)+(I-)]
 (Parsons, Flack and Wagner, Acta Cryst. B69 (2013) 249-259).
;
_refine_ls_abs_structure_Flack 0.24(17)
_refine_ls_extinction_coef 0.008(2)
_refine_ls_extinction_expression Fc^*^=kFc[1+0.001xFc^2^\l^3^/sin(2\q)]^-1/4^
_refine_ls_extinction_method SHELXL
_refine_ls_goodness_of_fit_ref 1.073
_refine_ls_hydrogen_treatment mixed
_refine_ls_matrix_type full
_refine_ls_number_parameters 199
_refine_ls_number_reflns 2469
_refine_ls_number_restraints 1
_refine_ls_restrained_S_all 1.073
_refine_ls_R_factor_all 0.0485
_refine_ls_R_factor_gt 0.0482
_refine_ls_shift/su_max 0.000
_refine_ls_shift/su_mean 0.000
_refine_ls_structure_factor_coef Fsqd
_refine_ls_weighting_details 'w=1/[\s^2^(Fo^2^)+(0.0833P)^2^+0.2805P] where P=(Fo^2^+2Fc^2^)/3'
_refine_ls_weighting_scheme calc
_refine_ls_wR_factor_gt 0.1351
_refine_ls_wR_factor_ref 0.1355
_reflns_Friedel_coverage 0.471
_reflns_Friedel_fraction_full 0.611
_reflns_Friedel_fraction_max 0.529
_reflns_number_gt 2441
_reflns_number_total 2469
_reflns_threshold_expression 'I > 2\s(I)'
_cod_data_source_file d6ob00147e2.cif
_cod_data_source_block shelx_CCDC2
_cod_depositor_comments 'Adding full bibliography for 7161000--7161011.cif.'
_cod_original_cell_volume 783.23(2)
_cod_original_sg_symbol_H-M 'P 21'
_cod_database_code 7161002
_shelx_space_group_comment
;
The symmetry employed for this shelxl refinement is uniquely defined
by the following loop, which should always be used as a source of
symmetry information in preference to the above space-group names.
They are only intended as comments.
;
_oxdiff_exptl_absorpt_empirical_full_min 0.644
_oxdiff_exptl_absorpt_empirical_full_max 1.284
_oxdiff_exptl_absorpt_empirical_details
;
Empirical correction (ABSPACK) includes:
- Absorption correction using spherical harmonics
- Frame scaling
;
_shelxl_version_number 2014-1

loop_
_space_group_symop_operation_xyz
'x, y, z'
'-x, y+1/2, -z'

loop_
_atom_site_label
_atom_site_type_symbol
_atom_site_fract_x
_atom_site_fract_y
_atom_site_fract_z
_atom_site_U_iso_or_equiv
_atom_site_adp_type
_atom_site_occupancy
_atom_site_site_symmetry_order
_atom_site_calc_flag
_atom_site_refinement_flags_posn
_atom_site_refinement_flags_adp
_atom_site_refinement_flags_occupancy
_atom_site_disorder_assembly
_atom_site_disorder_group
O1 O 0.50160(19) 0.5014(4) 0.38245(16) 0.0293(5) Uani 1 1 d . . . . .
N1 N 0.5184(2) 0.4227(4) 0.61938(19) 0.0261(5) Uani 1 1 d . . . . .
N31 N 0.2616(2) 0.4702(5) 0.6127(2) 0.0381(7) Uani 1 1 d . . . . .
C2 C 0.4906(3) 0.5145(5) 0.7221(2) 0.0277(6) Uani 1 1 d . . . . .
H2B H 0.4826 0.6643 0.7114 0.033 Uiso 1 1 calc R U . . .
H2A H 0.5648 0.4861 0.7982 0.033 Uiso 1 1 calc R U . . .
C10 C 0.6326(3) 0.5172(5) 0.5992(2) 0.0265(6) Uani 1 1 d . . . . .
H10 H 0.6257 0.6687 0.6048 0.032 Uiso 1 1 calc R U . . .
C11 C 0.6274(3) 0.4624(5) 0.4712(2) 0.0285(6) Uani 1 1 d . . . . .
H11A H 0.6949 0.5426 0.4516 0.034 Uiso 1 1 calc R U . . .
H11B H 0.6490 0.3161 0.4688 0.034 Uiso 1 1 calc R U . . .
C12 C 0.7617(3) 0.4479(5) 0.6931(2) 0.0289(6) Uani 1 1 d . . . . .
C3 C 0.3638(3) 0.4291(5) 0.7313(2) 0.0322(6) Uani 1 1 d . . . . .
H3 H 0.3732 0.2784 0.7444 0.039 Uiso 1 1 calc R U . . .
C41 C 0.3351(3) 0.5263(6) 0.8354(3) 0.0370(7) Uani 1 1 d . . . . .
C17 C 0.8395(3) 0.5884(6) 0.7752(3) 0.0376(8) Uani 1 1 d . . . . .
H17 H 0.8108 0.7258 0.7732 0.045 Uiso 1 1 calc R U . . .
C15 C 1.0017(3) 0.3316(7) 0.8643(3) 0.0428(9) Uani 1 1 d . . . . .
H15 H 1.0837 0.2921 0.9227 0.051 Uiso 1 1 calc R U . . .
C46 C 0.2808(3) 0.7195(6) 0.8245(3) 0.0461(8) Uani 1 1 d . . . . .
H46 H 0.2593 0.7911 0.7500 0.055 Uiso 1 1 calc R U . . .
C16 C 0.9596(3) 0.5287(7) 0.8606(3) 0.0468(9) Uani 1 1 d . . . . .
H16 H 1.0124 0.6257 0.9165 0.056 Uiso 1 1 calc R U . . .
N32 N 0.1474(3) 0.4046(8) 0.5967(3) 0.0658(11) Uani 1 1 d . . . . .
C13 C 0.8047(3) 0.2476(5) 0.6983(3) 0.0351(7) Uani 1 1 d . . . . .
H13 H 0.7515 0.1495 0.6435 0.042 Uiso 1 1 calc R U . . .
C14 C 0.9252(3) 0.1890(6) 0.7831(3) 0.0432(8) Uani 1 1 d . . . . .
H14 H 0.9549 0.0522 0.7854 0.052 Uiso 1 1 calc R U . . .
C42 C 0.3696(3) 0.4265(7) 0.9464(3) 0.0455(9) Uani 1 1 d . . . . .
H42 H 0.4095 0.2955 0.9556 0.055 Uiso 1 1 calc R U . . .
C44 C 0.2895(4) 0.7050(10) 1.0305(4) 0.0697(16) Uani 1 1 d . . . . .
H44 H 0.2719 0.7650 1.0967 0.084 Uiso 1 1 calc R U . . .
C45 C 0.2575(4) 0.8097(8) 0.9224(5) 0.0652(14) Uani 1 1 d . . . . .
H45 H 0.2199 0.9422 0.9147 0.078 Uiso 1 1 calc R U . . .
C43 C 0.3465(4) 0.5157(10) 1.0436(3) 0.0632(14) Uani 1 1 d . . . . .
H43 H 0.3699 0.4461 1.1189 0.076 Uiso 1 1 calc R U . . .
N33 N 0.0421(5) 0.3607(14) 0.5667(6) 0.124(3) Uani 1 1 d . . . . .
H1N H 0.451(3) 0.463(6) 0.556(3) 0.034(9) Uiso 1 1 d . . . . .
H1O H 0.494(3) 0.629(6) 0.379(3) 0.018(8) Uiso 1 1 d . . . . .

loop_
_atom_site_aniso_label
_atom_site_aniso_U_11
_atom_site_aniso_U_22
_atom_site_aniso_U_33
_atom_site_aniso_U_23
_atom_site_aniso_U_13
_atom_site_aniso_U_12
O1 0.0394(10) 0.0229(12) 0.0226(9) 0.0010(8) 0.0068(7) 0.0019(9)
N1 0.0314(11) 0.0258(12) 0.0208(10) -0.0010(9) 0.0087(9) 0.0003(10)
N31 0.0306(12) 0.055(2) 0.0305(11) -0.0089(12) 0.0127(9) -0.0083(12)
C2 0.0330(13) 0.0288(15) 0.0216(11) -0.0022(11) 0.0098(10) 0.0004(12)
C10 0.0340(13) 0.0217(14) 0.0245(12) 0.0015(11) 0.0110(10) -0.0002(12)
C11 0.0336(13) 0.0298(18) 0.0227(11) 0.0014(11) 0.0105(10) 0.0008(12)
C12 0.0316(13) 0.0339(17) 0.0227(11) 0.0002(11) 0.0112(10) -0.0062(12)
C3 0.0396(14) 0.0309(15) 0.0285(12) -0.0020(12) 0.0149(12) -0.0019(13)
C41 0.0347(14) 0.048(2) 0.0326(14) -0.0106(14) 0.0166(11) -0.0083(15)
C17 0.0365(16) 0.042(2) 0.0356(16) -0.0081(13) 0.0136(13) -0.0090(14)
C15 0.0288(14) 0.065(3) 0.0304(14) 0.0053(15) 0.0054(11) -0.0061(16)
C46 0.0447(17) 0.045(2) 0.0526(19) -0.0145(17) 0.0214(15) -0.0051(16)
C16 0.0367(16) 0.066(3) 0.0336(15) -0.0097(16) 0.0072(12) -0.0159(18)
N32 0.0414(17) 0.101(3) 0.0542(17) -0.018(2) 0.0159(14) -0.0099(19)
C13 0.0309(13) 0.0359(19) 0.0335(14) 0.0015(13) 0.0049(11) -0.0030(13)
C14 0.0356(15) 0.047(2) 0.0417(16) 0.0111(15) 0.0068(13) 0.0006(15)
C42 0.0364(15) 0.071(3) 0.0317(14) -0.0023(16) 0.0146(12) -0.0088(17)
C44 0.0415(19) 0.126(5) 0.050(2) -0.051(3) 0.0275(17) -0.034(3)
C45 0.0434(19) 0.073(3) 0.088(3) -0.045(3) 0.035(2) -0.015(2)
C43 0.0430(18) 0.121(4) 0.0294(16) -0.019(2) 0.0178(13) -0.026(3)
N33 0.060(3) 0.196(8) 0.110(4) 0.013(4) 0.021(2) -0.037(4)

loop_
_atom_type_symbol
_atom_type_description
_atom_type_scat_dispersion_real
_atom_type_scat_dispersion_imag
_atom_type_scat_source
C C 0.0181 0.0091 'International Tables Vol C Tables 4.2.6.8 and 6.1.1.4'
H H 0.0000 0.0000 'International Tables Vol C Tables 4.2.6.8 and 6.1.1.4'
N N 0.0311 0.0180 'International Tables Vol C Tables 4.2.6.8 and 6.1.1.4'
O O 0.0492 0.0322 'International Tables Vol C Tables 4.2.6.8 and 6.1.1.4'

loop_
_geom_angle_atom_site_label_1
_geom_angle_atom_site_label_2
_geom_angle_atom_site_label_3
_geom_angle
_geom_angle_site_symmetry_1
_geom_angle_site_symmetry_3
_geom_angle_publ_flag
C11 O1 H1O 105(2) . . ?
C10 N1 C2 112.5(2) . . ?
C10 N1 H1N 103(2) . . ?
C2 N1 H1N 103(2) . . ?
N32 N31 C3 117.0(3) . . ?
N1 C2 C3 110.8(2) . . ?
N1 C2 H2B 109.5 . . ?
C3 C2 H2B 109.5 . . ?
N1 C2 H2A 109.5 . . ?
C3 C2 H2A 109.5 . . ?
H2B C2 H2A 108.1 . . ?
N1 C10 C12 111.5(2) . . ?
N1 C10 C11 108.3(2) . . ?
C12 C10 C11 110.9(2) . . ?
N1 C10 H10 108.7 . . ?
C12 C10 H10 108.7 . . ?
C11 C10 H10 108.7 . . ?
O1 C11 C10 112.4(2) . . ?
O1 C11 H11A 109.1 . . ?
C10 C11 H11A 109.1 . . ?
O1 C11 H11B 109.1 . . ?
C10 C11 H11B 109.1 . . ?
H11A C11 H11B 107.9 . . ?
C17 C12 C13 119.0(3) . . ?
C17 C12 C10 119.3(3) . . ?
C13 C12 C10 121.6(3) . . ?
N31 C3 C41 113.3(3) . . ?
N31 C3 C2 105.3(2) . . ?
C41 C3 C2 110.4(2) . . ?
N31 C3 H3 109.3 . . ?
C41 C3 H3 109.3 . . ?
C2 C3 H3 109.3 . . ?
C46 C41 C42 119.0(3) . . ?
C46 C41 C3 120.8(3) . . ?
C42 C41 C3 120.2(3) . . ?
C12 C17 C16 120.2(4) . . ?
C12 C17 H17 119.9 . . ?
C16 C17 H17 119.9 . . ?
C16 C15 C14 120.3(3) . . ?
C16 C15 H15 119.9 . . ?
C14 C15 H15 119.9 . . ?
C41 C46 C45 120.3(4) . . ?
C41 C46 H46 119.9 . . ?
C45 C46 H46 119.9 . . ?
C15 C16 C17 120.3(3) . . ?
C15 C16 H16 119.8 . . ?
C17 C16 H16 119.8 . . ?
N33 N32 N31 169.8(6) . . ?
C12 C13 C14 120.5(3) . . ?
C12 C13 H13 119.7 . . ?
C14 C13 H13 119.7 . . ?
C15 C14 C13 119.6(4) . . ?
C15 C14 H14 120.2 . . ?
C13 C14 H14 120.2 . . ?
C43 C42 C41 120.8(4) . . ?
C43 C42 H42 119.6 . . ?
C41 C42 H42 119.6 . . ?
C43 C44 C45 120.8(3) . . ?
C43 C44 H44 119.6 . . ?
C45 C44 H44 119.6 . . ?
C44 C45 C46 119.5(5) . . ?
C44 C45 H45 120.2 . . ?
C46 C45 H45 120.2 . . ?
C44 C43 C42 119.5(4) . . ?
C44 C43 H43 120.2 . . ?
C42 C43 H43 120.2 . . ?

loop_
_geom_bond_atom_site_label_1
_geom_bond_atom_site_label_2
_geom_bond_distance
_geom_bond_site_symmetry_2
_geom_bond_publ_flag
O1 C11 1.421(3) . ?
O1 H1O 0.84(4) . ?
N1 C10 1.473(3) . ?
N1 C2 1.474(3) . ?
N1 H1N 0.88(4) . ?
N31 N32 1.258(4) . ?
N31 C3 1.474(4) . ?
C2 C3 1.519(4) . ?
C2 H2B 0.9900 . ?
C2 H2A 0.9900 . ?
C10 C12 1.517(4) . ?
C10 C11 1.532(3) . ?
C10 H10 1.0000 . ?
C11 H11A 0.9900 . ?
C11 H11B 0.9900 . ?
C12 C17 1.388(4) . ?
C12 C13 1.388(5) . ?
C3 C41 1.508(4) . ?
C3 H3 1.0000 . ?
C41 C46 1.383(5) . ?
C41 C42 1.393(5) . ?
C17 C16 1.394(5) . ?
C17 H17 0.9500 . ?
C15 C16 1.366(6) . ?
C15 C14 1.386(5) . ?
C15 H15 0.9500 . ?
C46 C45 1.395(5) . ?
C46 H46 0.9500 . ?
C16 H16 0.9500 . ?
N32 N33 1.107(5) . ?
C13 C14 1.393(4) . ?
C13 H13 0.9500 . ?
C14 H14 0.9500 . ?
C42 C43 1.384(5) . ?
C42 H42 0.9500 . ?
C44 C43 1.370(8) . ?
C44 C45 1.381(8) . ?
C44 H44 0.9500 . ?
C45 H45 0.9500 . ?
C43 H43 0.9500 . ?
